data_2211148
loop_
_publ_author_name
'G. Senthil Kumar'
'K. Chinnakali'
'R. Balamurugan'
'A. K. Mohanakrishnan'
'Hoong-Kun Fun'

_publ_section_title
;
 Ethyl 7-hydroxy-1<i>H</i>-indole-1-carboxylate
;
_journal_coeditor_code OB2077
_journal_issue 11
_journal_name_full 'Acta Crystallographica Section E'
_journal_page_first o4969
_journal_page_last o4971
_journal_paper_doi 10.1107/S1600536806041808
_journal_volume 62
_journal_year 2006
_chemical_formula_iupac 'C11 H11 N O3'
_chemical_formula_moiety 'C11 H11 N O3'
_chemical_formula_sum 'C11 H11 N O3'
_chemical_formula_weight 205.21
_chemical_name_systematic
;
Ethyl 7-hydroxy-1H-indole-1-carboxylate
;
_space_group_IT_number 15
_symmetry_cell_setting monoclinic
_symmetry_space_group_name_Hall '-C 2yc'
_symmetry_space_group_name_H-M 'C 1 2/c 1'
_atom_sites_solution_hydrogens geom
_atom_sites_solution_primary direct
_atom_sites_solution_secondary difmap
_audit_creation_method SHELXL-97
_cell_angle_alpha 90.00
_cell_angle_beta 127.1180(10)
_cell_angle_gamma 90.00
_cell_formula_units_Z 16
_cell_length_a 29.6743(4)
_cell_length_b 7.76950(10)
_cell_length_c 21.7331(3)
_cell_measurement_reflns_used 9895
_cell_measurement_temperature 100.00(10)
_cell_measurement_theta_max 37.90
_cell_measurement_theta_min 2.35
_cell_volume 3995.47(11)
_computing_cell_refinement APEX2
_computing_data_collection 'APEX2 (Bruker, 2005)'
_computing_data_reduction 'SAINT (Bruker, 2005)'
_computing_molecular_graphics SHELXTL
_computing_publication_material
;
SHELXTL and PLATON (Spek, 2003)
;
_computing_structure_refinement SHELXTL
_computing_structure_solution 'SHELXTL (Sheldrick, 1998)'
_diffrn_ambient_temperature 100.00(10)
_diffrn_detector_area_resol_mean 8.33
_diffrn_measured_fraction_theta_full 0.990
_diffrn_measured_fraction_theta_max 0.990
_diffrn_measurement_device_type
;
Bruker SMART APEX2 CCD area-detector
;
_diffrn_measurement_method \w
_diffrn_radiation_monochromator graphite
_diffrn_radiation_source 'fine-focus sealed tube'
_diffrn_radiation_type MoK\a
_diffrn_radiation_wavelength 0.71073
_diffrn_reflns_av_R_equivalents 0.0281
_diffrn_reflns_av_sigmaI/netI 0.0208
_diffrn_reflns_limit_h_max 36
_diffrn_reflns_limit_h_min -38
_diffrn_reflns_limit_k_max 10
_diffrn_reflns_limit_k_min -9
_diffrn_reflns_limit_l_max 28
_diffrn_reflns_limit_l_min -28
_diffrn_reflns_number 23267
_diffrn_reflns_theta_full 27.50
_diffrn_reflns_theta_max 27.50
_diffrn_reflns_theta_min 1.72
_diffrn_standards_number 0
_exptl_absorpt_coefficient_mu 0.100
_exptl_absorpt_correction_T_max 0.9771
_exptl_absorpt_correction_T_min 0.9016
_exptl_absorpt_correction_type multi-scan
_exptl_absorpt_process_details '(SADABS; Bruker, 2005)'
_exptl_crystal_colour colourless
_exptl_crystal_density_diffrn 1.365
_exptl_crystal_density_method 'not measured'
_exptl_crystal_description Block
_exptl_crystal_F_000 1728
_exptl_crystal_size_max 0.69
_exptl_crystal_size_mid 0.36
_exptl_crystal_size_min 0.23
_refine_diff_density_max 0.257
_refine_diff_density_min -0.209
_refine_ls_extinction_coef 0.00061(11)
_refine_ls_extinction_expression Fc^*^=kFc[1+0.001xFc^2^\l^3^/sin(2\q)]^-1/4^
_refine_ls_extinction_method SHELXTL
_refine_ls_goodness_of_fit_ref 1.029
_refine_ls_hydrogen_treatment constr
_refine_ls_matrix_type full
_refine_ls_number_parameters 276
_refine_ls_number_reflns 4536
_refine_ls_number_restraints 0
_refine_ls_restrained_S_all 1.029
_refine_ls_R_factor_all 0.0398
_refine_ls_R_factor_gt 0.0346
_refine_ls_shift/su_max 0.001
_refine_ls_shift/su_mean 0.000
_refine_ls_structure_factor_coef Fsqd
_refine_ls_weighting_details 'calc w=1/[\s^2^(Fo^2^)+(0.0381P)^2^+3.1532P] where P=(Fo^2^+2Fc^2^)/3'
_refine_ls_weighting_scheme calc
_refine_ls_wR_factor_gt 0.0850
_refine_ls_wR_factor_ref 0.0888
_reflns_number_gt 4041
_reflns_number_total 4536
_reflns_threshold_expression I>2\s(I)
_cod_data_source_file ob2077.cif
_cod_data_source_block I
_cod_depositor_comments
;
The following automatic conversions were performed:
'_symmetry_cell_setting' value 'Monoclinic' changed to 'monoclinic'
according to '/home/saulius/struct/CIF-dictionaries/cif_core.dic'
dictionary named 'cif_core.dic' version 2.4.1 from 2010-06-29.

Automatic conversion script
Id: cif_fix_enum 1527 2010-12-29 10:47:43Z saulius 

The following automatic conversions were performed:

'_symmetry_cell_setting' value 'Monoclinic' changed to 'monoclinic'
according to /home/saulius/struct/CIF-dictionaries/cif_core.dic
dictionary named 'cif_core.dic' version 2.4.1 from 2010-06-29.

Automatic conversion script
Id: cif_fix_values 1715 2011-07-08 13:25:40Z adriana 
;
_cod_original_cell_volume 3995.48(11)
_cod_original_sg_symbol_H-M 'C 2/c'
_cod_database_code 2211148
_cod_database_fobs_code 2211148

loop_
_symmetry_equiv_pos_as_xyz
'x, y, z'
'-x, y, -z+1/2'
'x+1/2, y+1/2, z'
'-x+1/2, y+1/2, -z+1/2'
'-x, -y, -z'
'x, -y, z-1/2'
'-x+1/2, -y+1/2, -z'
'x+1/2, -y+1/2, z-1/2'

loop_
_atom_site_type_symbol
_atom_site_label
_atom_site_fract_x
_atom_site_fract_y
_atom_site_fract_z
_atom_site_U_iso_or_equiv
_atom_site_adp_type
_atom_site_calc_flag
_atom_site_refinement_flags
_atom_site_occupancy
O O1A 0.09837(3) 0.69226(10) 0.05051(4) 0.02269(18) Uani d . 1
O O2A 0.15730(3) 0.54423(10) 0.16064(4) 0.02248(18) Uani d . 1
O O3A 0.00350(3) 0.63918(10) -0.08580(4) 0.02290(18) Uani d . 1
H H3A 0.0310 0.6752 -0.0442 0.034 Uiso calc R 1
N N1A 0.09057(4) 0.39911(12) 0.05519(5) 0.01815(19) Uani d . 1
C C1A 0.11393(5) 0.24223(14) 0.09503(6) 0.0206(2) Uani d . 1
H H1A 0.1457 0.2319 0.1461 0.025 Uiso calc R 1
C C2A 0.08336(5) 0.11028(14) 0.04794(7) 0.0218(2) Uani d . 1
H H2A 0.0904 -0.0058 0.0608 0.026 Uiso calc R 1
C C3A 0.03767(5) 0.17939(14) -0.02608(6) 0.0199(2) Uani d . 1
C C4A -0.00569(5) 0.09878(15) -0.09475(7) 0.0232(2) Uani d . 1
H H4A -0.0085 -0.0206 -0.0983 0.028 Uiso calc R 1
C C5A -0.04410(5) 0.20130(16) -0.15704(7) 0.0245(2) Uani d . 1
H H5A -0.0732 0.1503 -0.2033 0.029 Uiso calc R 1
C C6A -0.03989(5) 0.38048(15) -0.15164(6) 0.0223(2) Uani d . 1
H H6A -0.0667 0.4461 -0.1945 0.027 Uiso calc R 1
C C7A 0.00305(5) 0.46416(14) -0.08439(6) 0.0189(2) Uani d . 1
C C8A 0.04235(4) 0.36006(14) -0.02086(6) 0.0178(2) Uani d . 1
C C9A 0.11440(5) 0.55716(14) 0.08639(6) 0.0189(2) Uani d . 1
C C10A 0.18517(5) 0.70441(16) 0.20056(7) 0.0265(3) Uani d . 1
H H10A 0.1576 0.7895 0.1907 0.032 Uiso calc R 1
H H10B 0.2064 0.7501 0.1835 0.032 Uiso calc R 1
C C11A 0.22403(7) 0.6606(2) 0.28463(8) 0.0471(4) Uani d . 1
H H11A 0.2448 0.7614 0.3137 0.071 Uiso calc R 1
H H11B 0.2499 0.5726 0.2931 0.071 Uiso calc R 1
H H11C 0.2023 0.6197 0.3010 0.071 Uiso calc R 1
O O1B 0.21034(3) 0.50527(11) 0.57214(5) 0.02549(19) Uani d . 1
O O2B 0.18296(3) 0.58053(11) 0.45426(5) 0.02482(19) Uani d . 1
O O3B 0.29969(4) 0.38471(14) 0.70062(5) 0.0336(2) Uani d . 1
H H3B 0.2687 0.4199 0.6639 0.050 Uiso calc R 1
N N1B 0.26764(4) 0.45789(13) 0.53556(5) 0.0219(2) Uani d . 1
C C1B 0.27593(5) 0.46283(16) 0.47821(7) 0.0257(3) Uani d . 1
H H1B 0.2495 0.5012 0.4279 0.031 Uiso calc R 1
C C2B 0.32778(5) 0.40372(16) 0.50719(7) 0.0259(3) Uani d . 1
H H2B 0.3430 0.3940 0.4805 0.031 Uiso calc R 1
C C3B 0.35569(5) 0.35788(15) 0.58680(7) 0.0227(2) Uani d . 1
C C4B 0.41001(5) 0.29559(16) 0.64314(7) 0.0265(3) Uani d . 1
H H4B 0.4352 0.2748 0.6320 0.032 Uiso calc R 1
C C5B 0.42508(5) 0.26587(16) 0.71601(7) 0.0279(3) Uani d . 1
H H5B 0.4611 0.2248 0.7545 0.033 Uiso calc R 1
C C6B 0.38733(5) 0.29625(16) 0.73303(7) 0.0262(3) Uani d . 1
H H6B 0.3988 0.2740 0.7826 0.031 Uiso calc R 1
C C7B 0.33320(5) 0.35870(15) 0.67816(7) 0.0233(2) Uani d . 1
C C8B 0.31761(5) 0.39094(14) 0.60402(6) 0.0205(2) Uani d . 1
C C9B 0.21893(5) 0.51434(15) 0.52407(6) 0.0213(2) Uani d . 1
C C10B 0.12858(5) 0.63411(16) 0.43547(7) 0.0247(2) Uani d . 1
H H10C 0.1342 0.7229 0.4709 0.030 Uiso calc R 1
H H10D 0.1099 0.5370 0.4393 0.030 Uiso calc R 1
C C11B 0.09350(5) 0.70196(17) 0.35441(7) 0.0293(3) Uani d . 1
H H11D 0.0578 0.7413 0.3405 0.044 Uiso calc R 1
H H11E 0.0874 0.6120 0.3198 0.044 Uiso calc R 1
H H11F 0.1129 0.7960 0.3511 0.044 Uiso calc R 1

loop_
_atom_site_aniso_label
_atom_site_aniso_U_11
_atom_site_aniso_U_22
_atom_site_aniso_U_33
_atom_site_aniso_U_12
_atom_site_aniso_U_13
_atom_site_aniso_U_23
O1A 0.0271(4) 0.0154(4) 0.0247(4) -0.0004(3) 0.0152(3) 0.0008(3)
O2A 0.0251(4) 0.0189(4) 0.0210(4) -0.0011(3) 0.0126(3) -0.0015(3)
O3A 0.0270(4) 0.0156(4) 0.0230(4) 0.0013(3) 0.0135(3) 0.0021(3)
N1A 0.0216(4) 0.0150(5) 0.0202(4) 0.0010(3) 0.0139(4) 0.0017(3)
C1A 0.0242(5) 0.0176(5) 0.0243(5) 0.0041(4) 0.0169(5) 0.0051(4)
C2A 0.0274(6) 0.0152(5) 0.0295(6) 0.0024(4) 0.0208(5) 0.0036(4)
C3A 0.0244(5) 0.0166(5) 0.0259(5) -0.0001(4) 0.0191(5) 0.0006(4)
C4A 0.0288(6) 0.0166(6) 0.0293(6) -0.0039(4) 0.0202(5) -0.0035(4)
C5A 0.0252(6) 0.0253(6) 0.0246(5) -0.0054(5) 0.0158(5) -0.0056(4)
C6A 0.0235(5) 0.0237(6) 0.0212(5) 0.0014(4) 0.0143(5) 0.0018(4)
C7A 0.0227(5) 0.0166(5) 0.0232(5) 0.0011(4) 0.0170(5) 0.0011(4)
C8A 0.0209(5) 0.0168(5) 0.0208(5) -0.0012(4) 0.0152(4) -0.0011(4)
C9A 0.0218(5) 0.0181(5) 0.0221(5) 0.0003(4) 0.0161(5) -0.0005(4)
C10A 0.0264(6) 0.0217(6) 0.0277(6) -0.0027(5) 0.0143(5) -0.0065(4)
C11A 0.0444(8) 0.0374(8) 0.0278(7) 0.0016(7) 0.0051(6) -0.0073(6)
O1B 0.0253(4) 0.0326(5) 0.0241(4) 0.0018(4) 0.0178(4) -0.0009(3)
O2B 0.0229(4) 0.0307(5) 0.0240(4) 0.0036(3) 0.0158(3) 0.0016(3)
O3B 0.0307(5) 0.0507(6) 0.0277(4) 0.0124(4) 0.0219(4) 0.0097(4)
N1B 0.0228(5) 0.0252(5) 0.0219(5) 0.0004(4) 0.0158(4) -0.0001(4)
C1B 0.0291(6) 0.0306(7) 0.0239(5) -0.0005(5) 0.0194(5) 0.0003(5)
C2B 0.0281(6) 0.0299(7) 0.0284(6) -0.0020(5) 0.0216(5) -0.0025(5)
C3B 0.0245(5) 0.0211(6) 0.0274(6) -0.0036(4) 0.0183(5) -0.0043(4)
C4B 0.0234(6) 0.0281(6) 0.0335(6) -0.0012(5) 0.0201(5) -0.0031(5)
C5B 0.0222(6) 0.0282(7) 0.0296(6) 0.0006(5) 0.0137(5) 0.0000(5)
C6B 0.0272(6) 0.0276(6) 0.0243(6) 0.0000(5) 0.0159(5) 0.0005(4)
C7B 0.0263(6) 0.0229(6) 0.0264(5) -0.0012(5) 0.0188(5) -0.0015(4)
C8B 0.0209(5) 0.0186(6) 0.0235(5) -0.0020(4) 0.0141(5) -0.0024(4)
C9B 0.0226(5) 0.0200(6) 0.0236(5) -0.0023(4) 0.0151(5) -0.0033(4)
C10B 0.0212(5) 0.0298(6) 0.0256(6) 0.0020(5) 0.0154(5) -0.0026(5)
C11B 0.0288(6) 0.0300(7) 0.0270(6) 0.0030(5) 0.0156(5) 0.0002(5)

loop_
_atom_type_symbol
_atom_type_description
_atom_type_scat_dispersion_real
_atom_type_scat_dispersion_imag
_atom_type_scat_source
C C 0.0033 0.0016 'International Tables Vol C Tables 4.2.6.8 and 6.1.1.4'
H H 0.0000 0.0000 'International Tables Vol C Tables 4.2.6.8 and 6.1.1.4'
N N 0.0061 0.0033 'International Tables Vol C Tables 4.2.6.8 and 6.1.1.4'
O O 0.0106 0.0060 'International Tables Vol C Tables 4.2.6.8 and 6.1.1.4'

loop_
_geom_angle_atom_site_label_1
_geom_angle_atom_site_label_2
_geom_angle_atom_site_label_3
_geom_angle
_geom_angle_publ_flag
C9A O2A C10A 116.34(9) no
C7A O3A H3A 109.5 ?
C9A N1A C1A 123.57(9) ?
C9A N1A C8A 128.47(9) ?
C1A N1A C8A 107.85(9) ?
C2A C1A N1A 109.64(10) ?
C2A C1A H1A 125.2 ?
N1A C1A H1A 125.2 ?
C1A C2A C3A 108.29(10) ?
C1A C2A H2A 125.9 ?
C3A C2A H2A 125.9 ?
C4A C3A C8A 120.97(10) ?
C4A C3A C2A 131.55(11) ?
C8A C3A C2A 107.49(10) ?
C5A C4A C3A 118.14(11) ?
C5A C4A H4A 120.9 ?
C3A C4A H4A 120.9 ?
C4A C5A C6A 120.94(11) ?
C4A C5A H5A 119.5 ?
C6A C5A H5A 119.5 ?
C7A C6A C5A 122.21(11) ?
C7A C6A H6A 118.9 ?
C5A C6A H6A 118.9 ?
O3A C7A C6A 117.30(10) ?
O3A C7A C8A 125.70(10) ?
C6A C7A C8A 117.00(10) ?
C7A C8A C3A 120.74(10) ?
C7A C8A N1A 132.53(10) ?
C3A C8A N1A 106.72(9) ?
O1A C9A O2A 124.14(10) ?
O1A C9A N1A 124.56(10) ?
O2A C9A N1A 111.30(9) ?
O2A C10A C11A 105.97(10) ?
O2A C10A H10A 110.5 ?
C11A C10A H10A 110.5 ?
O2A C10A H10B 110.5 ?
C11A C10A H10B 110.5 ?
H10A C10A H10B 108.7 ?
C10A C11A H11A 109.5 ?
C10A C11A H11B 109.5 ?
H11A C11A H11B 109.5 ?
C10A C11A H11C 109.5 ?
H11A C11A H11C 109.5 ?
H11B C11A H11C 109.5 ?
C9B O2B C10B 114.86(9) no
C7B O3B H3B 109.5 ?
C9B N1B C1B 123.62(10) ?
C9B N1B C8B 128.48(9) ?
C1B N1B C8B 107.88(9) ?
C2B C1B N1B 109.74(10) ?
C2B C1B H1B 125.1 ?
N1B C1B H1B 125.1 ?
C1B C2B C3B 108.25(10) ?
C1B C2B H2B 125.9 ?
C3B C2B H2B 125.9 ?
C4B C3B C8B 121.03(11) ?
C4B C3B C2B 131.42(11) ?
C8B C3B C2B 107.53(10) ?
C5B C4B C3B 117.87(11) ?
C5B C4B H4B 121.1 ?
C3B C4B H4B 121.1 ?
C4B C5B C6B 121.29(11) ?
C4B C5B H5B 119.4 ?
C6B C5B H5B 119.4 ?
C7B C6B C5B 121.97(11) ?
C7B C6B H6B 119.0 ?
C5B C6B H6B 119.0 ?
O3B C7B C6B 117.45(10) ?
O3B C7B C8B 125.36(11) ?
C6B C7B C8B 117.19(10) ?
C7B C8B C3B 120.63(11) ?
C7B C8B N1B 132.78(10) ?
C3B C8B N1B 106.59(9) ?
O1B C9B O2B 124.37(10) ?
O1B C9B N1B 124.37(10) ?
O2B C9B N1B 111.26(9) ?
O2B C10B C11B 107.09(9) ?
O2B C10B H10C 110.3 ?
C11B C10B H10C 110.3 ?
O2B C10B H10D 110.3 ?
C11B C10B H10D 110.3 ?
H10C C10B H10D 108.6 ?
C10B C11B H11D 109.5 ?
C10B C11B H11E 109.5 ?
H11D C11B H11E 109.5 ?
C10B C11B H11F 109.5 ?
H11D C11B H11F 109.5 ?
H11E C11B H11F 109.5 ?

loop_
_geom_bond_atom_site_label_1
_geom_bond_atom_site_label_2
_geom_bond_distance
_geom_bond_publ_flag
O1A C9A 1.2200(13) ?
O2A C9A 1.3249(13) ?
O2A C10A 1.4559(14) ?
O3A C7A 1.3604(14) ?
O3A H3A 0.82 ?
N1A C9A 1.3745(14) y
N1A C1A 1.4112(14) y
N1A C8A 1.4202(14) y
C1A C2A 1.3420(16) ?
C1A H1A 0.93 ?
C2A C3A 1.4430(16) ?
C2A H2A 0.93 ?
C3A C4A 1.3992(16) ?
C3A C8A 1.4084(16) ?
C4A C5A 1.3798(17) ?
C4A H4A 0.93 ?
C5A C6A 1.3963(17) ?
C5A H5A 0.93 ?
C6A C7A 1.3910(16) ?
C6A H6A 0.93 ?
C7A C8A 1.4060(15) ?
C10A C11A 1.4969(18) ?
C10A H10A 0.97 ?
C10A H10B 0.97 ?
C11A H11A 0.96 ?
C11A H11B 0.96 ?
C11A H11C 0.96 ?
O1B C9B 1.2179(13) ?
O2B C9B 1.3232(14) ?
O2B C10B 1.4660(13) ?
O3B C7B 1.3613(14) ?
O3B H3B 0.82 ?
N1B C9B 1.3815(15) y
N1B C1B 1.4091(14) y
N1B C8B 1.4215(14) y
C1B C2B 1.3436(17) ?
C1B H1B 0.93 ?
C2B C3B 1.4411(16) ?
C2B H2B 0.93 ?
C3B C4B 1.3962(17) ?
C3B C8B 1.4117(15) ?
C4B C5B 1.3806(17) ?
C4B H4B 0.93 ?
C5B C6B 1.3956(17) ?
C5B H5B 0.93 ?
C6B C7B 1.3878(17) ?
C6B H6B 0.93 ?
C7B C8B 1.4049(15) ?
C10B C11B 1.5005(16) ?
C10B H10C 0.97 ?
C10B H10D 0.97 ?
C11B H11D 0.96 ?
C11B H11E 0.96 ?
C11B H11F 0.96 ?

loop_
_geom_hbond_atom_site_label_D
_geom_hbond_atom_site_label_H
_geom_hbond_atom_site_label_A
_geom_hbond_site_symmetry_A
_geom_hbond_distance_DH
_geom_hbond_distance_HA
_geom_hbond_distance_DA
_geom_hbond_angle_DHA
O3A H3A O1A . 0.82 1.81 2.6088(11) 164
O3B H3B O1B . 0.82 1.80 2.6017(13) 165
C2A H2A O1A 1_545 0.93 2.38 3.2741(14) 161
C10B H10C Cg2 4_565 0.97 2.78 3.4151(17) 124
C11B H11D Cg3 4_565 0.96 2.94 3.6826(18) 135
C11B H11F Cg1 7_566 0.96 2.99 3.8653(15) 152

loop_
_geom_torsion_atom_site_label_1
_geom_torsion_atom_site_label_2
_geom_torsion_atom_site_label_3
_geom_torsion_atom_site_label_4
_geom_torsion
_geom_torsion_publ_flag
C9A N1A C1A C2A -175.86(10) ?
C8A N1A C1A C2A 0.57(12) ?
N1A C1A C2A C3A -0.27(13) ?
C1A C2A C3A C4A 179.58(11) ?
C1A C2A C3A C8A -0.13(13) ?
C8A C3A C4A C5A -0.66(16) ?
C2A C3A C4A C5A 179.66(11) ?
C3A C4A C5A C6A -0.11(17) ?
C4A C5A C6A C7A 0.75(18) ?
C5A C6A C7A O3A 179.26(10) ?
C5A C6A C7A C8A -0.56(16) ?
O3A C7A C8A C3A 179.98(10) ?
C6A C7A C8A C3A -0.22(15) ?
O3A C7A C8A N1A 0.13(19) ?
C6A C7A C8A N1A 179.93(11) ?
C4A C3A C8A C7A 0.84(16) ?
C2A C3A C8A C7A -179.41(9) ?
C4A C3A C8A N1A -179.28(10) ?
C2A C3A C8A N1A 0.47(12) ?
C9A N1A C8A C7A -4.57(19) ?
C1A N1A C8A C7A 179.23(11) ?
C9A N1A C8A C3A 175.56(10) ?
C1A N1A C8A C3A -0.63(11) ?
C10A O2A C9A O1A 1.58(15) y
C10A O2A C9A N1A -178.59(9) y
C1A N1A C9A O1A 171.90(10) y
C8A N1A C9A O1A -3.76(18) ?
C1A N1A C9A O2A -7.93(14) y
C8A N1A C9A O2A 176.42(9) ?
C9A O2A C10A C11A 169.82(11) y
C9B N1B C1B C2B 178.36(11) ?
C8B N1B C1B C2B -0.17(14) ?
N1B C1B C2B C3B -0.26(14) ?
C1B C2B C3B C4B -177.90(13) ?
C1B C2B C3B C8B 0.59(14) ?
C8B C3B C4B C5B 0.59(18) ?
C2B C3B C4B C5B 178.90(13) ?
C3B C4B C5B C6B 0.26(19) ?
C4B C5B C6B C7B -0.5(2) ?
C5B C6B C7B O3B -179.72(12) ?
C5B C6B C7B C8B -0.12(18) ?
O3B C7B C8B C3B -179.48(11) ?
C6B C7B C8B C3B 0.95(17) ?
O3B C7B C8B N1B 1.5(2) ?
C6B C7B C8B N1B -178.03(12) ?
C4B C3B C8B C7B -1.22(18) ?
C2B C3B C8B C7B -179.89(11) ?
C4B C3B C8B N1B 178.00(11) ?
C2B C3B C8B N1B -0.68(13) ?
C9B N1B C8B C7B 1.2(2) ?
C1B N1B C8B C7B 179.61(12) ?
C9B N1B C8B C3B -177.91(11) ?
C1B N1B C8B C3B 0.53(12) ?
C10B O2B C9B O1B -3.97(16) y
C10B O2B C9B N1B 176.43(9) y
C1B N1B C9B O1B 177.27(11) y
C8B N1B C9B O1B -4.52(19) ?
C1B N1B C9B O2B -3.13(16) y
C8B N1B C9B O2B 175.08(10) ?
C9B O2B C10B C11B -178.96(10) y

loop_
_cod_related_entry_id
_cod_related_entry_database
_cod_related_entry_code
1 ChemSpider 24736471
